data_7019284
loop_
_publ_author_name
'Turov, Yevgeniya'
'Berry, John F.'

_publ_section_title
;
 Synthesis, characterization and thermal properties of trimetallic
 N(3)-Cr[quadruple bond, length as m-dash]CrM-N(3) azide complexes with M
 = Cr, Mn, Fe, and Co.
;
_journal_issue 26
_journal_name_full 'Dalton transactions (Cambridge, England : 2003)'
_journal_page_first 8153
_journal_page_last 8161
_journal_paper_doi 10.1039/c2dt30150d
_journal_volume 41
_journal_year 2012
_chemical_formula_moiety 'C40 H32 Cr2 Fe N18, C4 H10 O'
_chemical_formula_sum 'C44 H42 Cr2 Fe N18 O'
_chemical_formula_weight 998.11
_space_group_IT_number 14
_symmetry_cell_setting monoclinic
_symmetry_space_group_name_Hall '-P 2ybc'
_symmetry_space_group_name_H-M 'P 1 21/c 1'
_atom_sites_solution_hydrogens geom
_atom_sites_solution_primary direct
_atom_sites_solution_secondary difmap
_audit_creation_method SHELXL-97
_cell_angle_alpha 90.00
_cell_angle_beta 104.433(2)
_cell_angle_gamma 90.00
_cell_formula_units_Z 4
_cell_length_a 15.9450(5)
_cell_length_b 16.2777(5)
_cell_length_c 17.6430(6)
_cell_measurement_reflns_used 9778
_cell_measurement_temperature 100(2)
_cell_measurement_theta_max 30.0977
_cell_measurement_theta_min 2.3473
_cell_volume 4434.7(2)
_computing_cell_refinement 'SAINT Ver. 7.24A (Bruker-AXS, 2007)'
_computing_data_collection 'APEX2 Ver. 2.1-4 (Bruker-AXS, 2009)'
_computing_data_reduction 'SAINT Ver. 7.24A'
_computing_molecular_graphics SHELXTL
_computing_publication_material SHELXTL
_computing_structure_refinement 'SHELXTL, OLEX2 (Dolomanov et al., 2009)'
_computing_structure_solution 'SHELXS-97 (Sheldrick, 2008)'
_diffrn_ambient_temperature 100(2)
_diffrn_measured_fraction_theta_full 0.996
_diffrn_measured_fraction_theta_max 0.996
_diffrn_measurement_device_type 'Bruker SMART APEX2 area detector'
_diffrn_measurement_method '0.60\% \w and 0.6\% \f scans'
_diffrn_radiation_monochromator 'mirror optics'
_diffrn_radiation_source 'microfocus sealed x-ray tube'
_diffrn_radiation_type MoK\a
_diffrn_radiation_wavelength 0.71073
_diffrn_reflns_av_R_equivalents 0.0987
_diffrn_reflns_av_sigmaI/netI 0.0383
_diffrn_reflns_limit_h_max 22
_diffrn_reflns_limit_h_min -22
_diffrn_reflns_limit_k_max 22
_diffrn_reflns_limit_k_min -22
_diffrn_reflns_limit_l_max 21
_diffrn_reflns_limit_l_min -24
_diffrn_reflns_number 121446
_diffrn_reflns_theta_full 30.13
_diffrn_reflns_theta_max 30.13
_diffrn_reflns_theta_min 1.73
_exptl_absorpt_coefficient_mu 0.860
_exptl_absorpt_correction_T_max 0.9091
_exptl_absorpt_correction_T_min 0.7776
_exptl_absorpt_correction_type analytical
_exptl_absorpt_process_details
;
SADABS (Bruker-AXS, 2007)
;
_exptl_crystal_colour black
_exptl_crystal_density_diffrn 1.495
_exptl_crystal_density_method 'not measured'
_exptl_crystal_description block
_exptl_crystal_F_000 2055
_exptl_crystal_size_max 0.31
_exptl_crystal_size_mid 0.16
_exptl_crystal_size_min 0.11
_refine_diff_density_max 1.125
_refine_diff_density_min -0.747
_refine_diff_density_rms 0.072
_refine_ls_extinction_method none
_refine_ls_goodness_of_fit_ref 1.126
_refine_ls_hydrogen_treatment constr
_refine_ls_matrix_type full
_refine_ls_number_parameters 624
_refine_ls_number_reflns 13042
_refine_ls_number_restraints 3
_refine_ls_restrained_S_all 1.129
_refine_ls_R_factor_all 0.0496
_refine_ls_R_factor_gt 0.0403
_refine_ls_shift/su_max 0.002
_refine_ls_shift/su_mean 0.000
_refine_ls_structure_factor_coef Fsqd
_refine_ls_weighting_details 'calc w=1/[\s^2^(Fo^2^)+(0.1000P)^2^+0.0000P] where P=(Fo^2^+2Fc^2^)/3'
_refine_ls_weighting_scheme calc
_refine_ls_wR_factor_gt 0.1443
_refine_ls_wR_factor_ref 0.1513
_reflns_number_gt 10839
_reflns_number_total 13042
_reflns_threshold_expression >2sigma(I)
_cod_data_source_file c2dt30150d.txt
_cod_data_source_block compound5(100K)
_cod_original_sg_symbol_H-M 'P 21/c'
_cod_database_code 7019284

loop_
_symmetry_equiv_pos_as_xyz
'x, y, z'
'-x, y+1/2, -z+1/2'
'-x, -y, -z'
'x, -y-1/2, z-1/2'

loop_
_atom_site_label
_atom_site_type_symbol
_atom_site_fract_x
_atom_site_fract_y
_atom_site_fract_z
_atom_site_U_iso_or_equiv
_atom_site_adp_type
_atom_site_occupancy
_atom_site_symmetry_multiplicity
_atom_site_calc_flag
_atom_site_refinement_flags
_atom_site_disorder_assembly
_atom_site_disorder_group
Cr1 Cr 0.85879(10) 0.51133(15) 0.20780(15) 0.0151(2) Uani 0.60 1 d PD A 1
Cr2 Cr 0.7617(2) 0.4738(3) 0.2619(3) 0.0151(4) Uani 0.60 1 d PD A 1
Fe1 Fe 0.64419(19) 0.4287(3) 0.3289(2) 0.0196(4) Uani 0.60 1 d PD A 1
Cr1A Cr 0.6580(3) 0.4332(4) 0.3219(4) 0.0150(4) Uani 0.40 1 d PD A 2
Cr2A Cr 0.7489(3) 0.4692(4) 0.2696(4) 0.0123(5) Uani 0.40 1 d PD A 2
Fe1A Fe 0.87772(13) 0.5165(2) 0.2038(2) 0.0130(3) Uani 0.40 1 d PD A 2
N1 N 0.56770(8) 0.43616(8) 0.21273(8) 0.0149(3) Uani 1 1 d . . .
N2 N 0.68600(8) 0.42459(8) 0.16179(8) 0.0142(3) Uani 1 1 d . . .
N3 N 0.81077(9) 0.42770(9) 0.11771(8) 0.0162(3) Uani 1 1 d . . .
N4 N 0.68579(8) 0.30923(8) 0.30205(8) 0.0158(3) Uani 1 1 d . . .
N5 N 0.81613(8) 0.36213(8) 0.29185(8) 0.0145(3) Uani 1 1 d . . .
N6 N 0.94226(9) 0.41893(9) 0.27392(8) 0.0160(3) Uani 1 1 d . . .
N7 N 0.74791(9) 0.43598(8) 0.43167(8) 0.0152(3) Uani 1 1 d . . .
N8 N 0.82489(9) 0.51954(8) 0.36843(8) 0.0154(3) Uani 1 1 d . . .
N9 N 0.90021(9) 0.59914(9) 0.30014(8) 0.0166(3) Uani 1 1 d . . .
N10 N 0.62308(9) 0.55736(9) 0.33264(8) 0.0163(3) Uani 1 1 d . . .
N11 N 0.69726(9) 0.58224(8) 0.23844(8) 0.0151(3) Uani 1 1 d . . .
N12 N 0.77392(8) 0.59892(9) 0.14491(8) 0.0159(3) Uani 1 1 d . . .
N13 N 0.54844(10) 0.39362(10) 0.37794(10) 0.0257(3) Uani 1 1 d . . .
N14 N 0.54164(9) 0.33699(10) 0.41800(9) 0.0208(3) Uani 1 1 d . A .
N15 N 0.53459(10) 0.28091(12) 0.45766(10) 0.0303(4) Uani 1 1 d . . .
N16 N 0.97326(11) 0.55225(11) 0.16072(10) 0.0279(3) Uani 1 1 d . . .
N17 N 0.98415(9) 0.58542(9) 0.10441(9) 0.0196(3) Uani 1 1 d . A .
N18 N 0.99494(11) 0.61774(11) 0.04880(10) 0.0288(4) Uani 1 1 d . . .
C1 C 0.48277(10) 0.45139(11) 0.20563(11) 0.0188(3) Uani 1 1 d . A .
H1 H 0.4638 0.4600 0.2520 0.023 Uiso 1 1 calc R . .
C2 C 0.42244(11) 0.45510(11) 0.13500(11) 0.0221(3) Uani 1 1 d . . .
H2 H 0.3633 0.4668 0.1319 0.027 Uiso 1 1 calc R A .
C3 C 0.45182(11) 0.44083(11) 0.06767(11) 0.0220(3) Uani 1 1 d . A .
H3 H 0.4119 0.4415 0.0177 0.026 Uiso 1 1 calc R . .
C4 C 0.53783(11) 0.42591(11) 0.07342(10) 0.0193(3) Uani 1 1 d . . .
H4 H 0.5572 0.4152 0.0276 0.023 Uiso 1 1 calc R A .
C5 C 0.59762(10) 0.42638(10) 0.14743(9) 0.0153(3) Uani 1 1 d . A .
C6 C 0.72929(10) 0.39740(10) 0.10809(9) 0.0154(3) Uani 1 1 d . A .
C7 C 0.69688(11) 0.33956(10) 0.04831(10) 0.0202(3) Uani 1 1 d . . .
H7 H 0.6419 0.3149 0.0441 0.024 Uiso 1 1 calc R A .
C8 C 0.74455(12) 0.31904(11) -0.00352(10) 0.0242(4) Uani 1 1 d . A .
H8 H 0.7215 0.2823 -0.0454 0.029 Uiso 1 1 calc R . .
C9 C 0.82671(12) 0.35209(12) 0.00523(11) 0.0253(4) Uani 1 1 d . . .
H9 H 0.8605 0.3392 -0.0305 0.030 Uiso 1 1 calc R A .
C10 C 0.85753(11) 0.40405(11) 0.06730(10) 0.0203(3) Uani 1 1 d . A .
H10 H 0.9149 0.4245 0.0752 0.024 Uiso 1 1 calc R . .
C11 C 0.62769(11) 0.24700(11) 0.29313(10) 0.0201(3) Uani 1 1 d . A .
H11 H 0.5710 0.2590 0.2982 0.024 Uiso 1 1 calc R . .
C12 C 0.64645(12) 0.16760(11) 0.27715(11) 0.0241(4) Uani 1 1 d . . .
H12 H 0.6043 0.1254 0.2724 0.029 Uiso 1 1 calc R A .
C13 C 0.72907(12) 0.15040(11) 0.26803(11) 0.0242(4) Uani 1 1 d . A .
H13 H 0.7442 0.0959 0.2575 0.029 Uiso 1 1 calc R . .
C14 C 0.78864(11) 0.21318(10) 0.27450(10) 0.0206(3) Uani 1 1 d . . .
H14 H 0.8448 0.2023 0.2677 0.025 Uiso 1 1 calc R A .
C15 C 0.76580(10) 0.29352(10) 0.29128(9) 0.0150(3) Uani 1 1 d . A .
C16 C 0.90455(10) 0.35795(10) 0.30678(9) 0.0147(3) Uani 1 1 d . A .
C17 C 0.95603(10) 0.29951(10) 0.35602(10) 0.0178(3) Uani 1 1 d . . .
H17 H 0.9296 0.2579 0.3799 0.021 Uiso 1 1 calc R A .
C18 C 1.04471(10) 0.30266(11) 0.36958(10) 0.0198(3) Uani 1 1 d . A .
H18 H 1.0798 0.2632 0.4026 0.024 Uiso 1 1 calc R . .
C19 C 1.08270(11) 0.36454(12) 0.33436(10) 0.0222(3) Uani 1 1 d . . .
H19 H 1.1438 0.3674 0.3421 0.027 Uiso 1 1 calc R A .
C20 C 1.02950(10) 0.42110(11) 0.28831(10) 0.0201(3) Uani 1 1 d . A .
H20 H 1.0553 0.4639 0.2654 0.024 Uiso 1 1 calc R . .
C21 C 0.74146(11) 0.39005(10) 0.49404(10) 0.0193(3) Uani 1 1 d . A .
H21 H 0.6907 0.3580 0.4898 0.023 Uiso 1 1 calc R . .
C22 C 0.80459(12) 0.38753(11) 0.56320(10) 0.0227(3) Uani 1 1 d . . .
H22 H 0.7984 0.3537 0.6053 0.027 Uiso 1 1 calc R A .
C23 C 0.87802(11) 0.43617(11) 0.56961(10) 0.0218(3) Uani 1 1 d . A .
H23 H 0.9226 0.4361 0.6167 0.026 Uiso 1 1 calc R . .
C24 C 0.88566(11) 0.48421(11) 0.50749(10) 0.0194(3) Uani 1 1 d . . .
H24 H 0.9349 0.5185 0.5121 0.023 Uiso 1 1 calc R A .
C25 C 0.81985(10) 0.48230(10) 0.43663(9) 0.0152(3) Uani 1 1 d . A .
C26 C 0.87411(10) 0.58836(10) 0.36693(9) 0.0159(3) Uani 1 1 d . A .
C27 C 0.89247(11) 0.64917(11) 0.42616(10) 0.0215(3) Uani 1 1 d . . .
H27 H 0.8728 0.6425 0.4723 0.026 Uiso 1 1 calc R A .
C28 C 0.93879(12) 0.71781(12) 0.41669(11) 0.0265(4) Uani 1 1 d . A .
H28 H 0.9522 0.7583 0.4566 0.032 Uiso 1 1 calc R . .
C29 C 0.96609(12) 0.72772(12) 0.34813(12) 0.0263(4) Uani 1 1 d . . .
H29 H 0.9989 0.7745 0.3408 0.032 Uiso 1 1 calc R A .
C30 C 0.94447(11) 0.66836(11) 0.29162(10) 0.0208(3) Uani 1 1 d . A .
H30 H 0.9613 0.6760 0.2441 0.025 Uiso 1 1 calc R . .
C31 C 0.57586(11) 0.58307(11) 0.38243(10) 0.0190(3) Uani 1 1 d . A .
H31 H 0.5579 0.5433 0.4146 0.023 Uiso 1 1 calc R . .
C32 C 0.55259(11) 0.66382(12) 0.38867(11) 0.0227(3) Uani 1 1 d . . .
H32 H 0.5173 0.6794 0.4225 0.027 Uiso 1 1 calc R A .
C33 C 0.58269(11) 0.72203(11) 0.34353(11) 0.0229(3) Uani 1 1 d . A .
H33 H 0.5697 0.7786 0.3476 0.028 Uiso 1 1 calc R . .
C34 C 0.63094(11) 0.69742(10) 0.29353(10) 0.0200(3) Uani 1 1 d . . .
H34 H 0.6523 0.7370 0.2635 0.024 Uiso 1 1 calc R A .
C35 C 0.64896(10) 0.61355(10) 0.28647(9) 0.0155(3) Uani 1 1 d . A .
C36 C 0.70355(10) 0.62096(10) 0.17095(9) 0.0153(3) Uani 1 1 d . A .
C37 C 0.64125(11) 0.67493(10) 0.12601(10) 0.0187(3) Uani 1 1 d . . .
H37 H 0.5907 0.6884 0.1426 0.022 Uiso 1 1 calc R A .
C38 C 0.65422(11) 0.70788(11) 0.05800(10) 0.0220(3) Uani 1 1 d . A .
H38 H 0.6133 0.7454 0.0284 0.026 Uiso 1 1 calc R . .
C39 C 0.72718(11) 0.68634(11) 0.03240(10) 0.0218(3) Uani 1 1 d . . .
H39 H 0.7377 0.7094 -0.0138 0.026 Uiso 1 1 calc R A .
C40 C 0.78342(11) 0.63033(11) 0.07663(10) 0.0192(3) Uani 1 1 d . A .
H40 H 0.8316 0.6128 0.0581 0.023 Uiso 1 1 calc R . .
O1 O 0.74275(9) 0.55938(9) 0.74490(8) 0.0277(3) Uani 1 1 d . . .
C41 C 0.77998(12) 0.60802(12) 0.81172(12) 0.0278(4) Uani 1 1 d . . .
H41A H 0.7337 0.6341 0.8318 0.033 Uiso 1 1 calc R . .
H41B H 0.8162 0.6519 0.7975 0.033 Uiso 1 1 calc R . .
C42 C 0.83484(14) 0.55304(16) 0.87380(13) 0.0364(5) Uani 1 1 d . . .
H42C H 0.8608 0.5857 0.9204 0.055 Uiso 1 1 calc R . .
H42B H 0.8808 0.5279 0.8536 0.055 Uiso 1 1 calc R . .
H42A H 0.7985 0.5099 0.8876 0.055 Uiso 1 1 calc R . .
C43 C 0.68747(11) 0.60536(12) 0.68458(11) 0.0236(4) Uani 1 1 d . . .
H43B H 0.7183 0.6547 0.6730 0.028 Uiso 1 1 calc R . .
H43A H 0.6360 0.6237 0.7019 0.028 Uiso 1 1 calc R . .
C44 C 0.65940(14) 0.55387(16) 0.61223(14) 0.0393(5) Uani 1 1 d . . .
H44A H 0.6227 0.5088 0.6220 0.059 Uiso 1 1 calc R . .
H44C H 0.7105 0.5312 0.5983 0.059 Uiso 1 1 calc R . .
H44B H 0.6266 0.5879 0.5691 0.059 Uiso 1 1 calc R . .

loop_
_atom_site_aniso_label
_atom_site_aniso_U_11
_atom_site_aniso_U_22
_atom_site_aniso_U_33
_atom_site_aniso_U_23
_atom_site_aniso_U_13
_atom_site_aniso_U_12
Cr1 0.0127(7) 0.0168(4) 0.0150(4) -0.0002(3) 0.0018(5) 0.0007(5)
Cr2 0.0125(10) 0.0132(6) 0.0169(8) -0.0022(5) -0.0014(5) 0.0012(6)
Fe1 0.0171(9) 0.0193(5) 0.0197(7) -0.0022(4) -0.0003(5) 0.0024(6)
Cr1A 0.0118(11) 0.0155(7) 0.0164(9) -0.0024(6) 0.0009(7) 0.0015(8)
Cr2A 0.0085(11) 0.0126(6) 0.0149(10) -0.0008(6) 0.0010(6) -0.0008(7)
Fe1A 0.0086(8) 0.0160(5) 0.0151(4) 0.0012(3) 0.0043(6) -0.0011(6)
N1 0.0125(6) 0.0144(6) 0.0175(6) 0.0000(5) 0.0029(5) -0.0014(5)
N2 0.0129(6) 0.0165(6) 0.0129(6) -0.0008(5) 0.0024(5) -0.0006(5)
N3 0.0163(6) 0.0179(7) 0.0148(6) 0.0001(5) 0.0044(5) 0.0008(5)
N4 0.0147(6) 0.0168(6) 0.0155(6) 0.0008(5) 0.0030(5) -0.0009(5)
N5 0.0123(6) 0.0143(6) 0.0165(6) 0.0008(5) 0.0027(5) 0.0009(5)
N6 0.0144(6) 0.0189(6) 0.0149(6) -0.0005(5) 0.0041(5) -0.0015(5)
N7 0.0142(6) 0.0153(6) 0.0159(6) 0.0000(5) 0.0036(5) 0.0000(5)
N8 0.0151(6) 0.0169(6) 0.0138(6) -0.0010(5) 0.0031(5) -0.0037(5)
N9 0.0144(6) 0.0169(6) 0.0175(6) 0.0020(5) 0.0018(5) -0.0018(5)
N10 0.0156(6) 0.0177(6) 0.0150(6) -0.0020(5) 0.0031(5) -0.0009(5)
N11 0.0156(6) 0.0140(6) 0.0162(6) 0.0004(5) 0.0048(5) 0.0003(5)
N12 0.0142(6) 0.0166(6) 0.0159(6) 0.0015(5) 0.0020(5) -0.0005(5)
N13 0.0196(7) 0.0284(8) 0.0292(8) 0.0051(7) 0.0064(6) 0.0026(6)
N14 0.0110(6) 0.0290(8) 0.0228(7) -0.0038(6) 0.0048(5) -0.0018(5)
N15 0.0246(8) 0.0379(10) 0.0303(8) 0.0092(7) 0.0106(6) -0.0031(7)
N16 0.0276(8) 0.0341(9) 0.0232(8) 0.0063(7) 0.0086(6) 0.0047(7)
N17 0.0149(6) 0.0184(7) 0.0251(7) -0.0014(6) 0.0045(5) -0.0001(5)
N18 0.0253(8) 0.0319(9) 0.0308(8) 0.0091(7) 0.0099(7) 0.0008(7)
C1 0.0142(7) 0.0183(7) 0.0243(8) 0.0013(6) 0.0055(6) -0.0014(6)
C2 0.0120(7) 0.0218(8) 0.0301(9) 0.0035(7) 0.0005(6) -0.0021(6)
C3 0.0176(7) 0.0212(8) 0.0224(8) 0.0032(6) -0.0040(6) -0.0039(6)
C4 0.0191(7) 0.0212(8) 0.0158(7) 0.0008(6) 0.0010(6) -0.0027(6)
C5 0.0152(7) 0.0131(7) 0.0165(7) 0.0007(5) 0.0017(6) -0.0020(5)
C6 0.0162(7) 0.0160(7) 0.0140(7) 0.0014(6) 0.0036(5) 0.0009(6)
C7 0.0220(8) 0.0182(8) 0.0198(8) -0.0019(6) 0.0043(6) -0.0027(6)
C8 0.0329(9) 0.0212(8) 0.0188(8) -0.0036(7) 0.0067(7) 0.0001(7)
C9 0.0296(9) 0.0263(9) 0.0230(8) -0.0044(7) 0.0123(7) 0.0006(7)
C10 0.0204(8) 0.0231(8) 0.0195(8) 0.0008(6) 0.0090(6) 0.0014(6)
C11 0.0185(7) 0.0210(8) 0.0196(8) 0.0011(6) 0.0023(6) -0.0050(6)
C12 0.0237(8) 0.0198(8) 0.0269(9) -0.0002(7) 0.0025(7) -0.0072(7)
C13 0.0291(9) 0.0140(7) 0.0274(9) -0.0014(6) 0.0032(7) -0.0024(7)
C14 0.0212(8) 0.0164(7) 0.0235(8) -0.0011(6) 0.0043(6) 0.0019(6)
C15 0.0159(7) 0.0141(7) 0.0144(7) 0.0015(5) 0.0023(5) 0.0000(5)
C16 0.0130(6) 0.0170(7) 0.0142(7) -0.0017(6) 0.0036(5) 0.0004(5)
C17 0.0177(7) 0.0182(7) 0.0170(7) 0.0002(6) 0.0037(6) 0.0019(6)
C18 0.0164(7) 0.0233(8) 0.0183(7) -0.0023(6) 0.0014(6) 0.0052(6)
C19 0.0137(7) 0.0311(9) 0.0219(8) -0.0044(7) 0.0044(6) 0.0003(6)
C20 0.0156(7) 0.0260(8) 0.0196(8) -0.0044(7) 0.0060(6) -0.0038(6)
C21 0.0198(7) 0.0182(7) 0.0201(8) 0.0016(6) 0.0056(6) -0.0016(6)
C22 0.0265(8) 0.0231(8) 0.0184(8) 0.0041(6) 0.0051(7) 0.0003(7)
C23 0.0223(8) 0.0235(8) 0.0163(7) 0.0009(6) -0.0012(6) 0.0014(6)
C24 0.0153(7) 0.0216(8) 0.0199(8) -0.0005(6) 0.0020(6) -0.0018(6)
C25 0.0147(7) 0.0155(7) 0.0152(7) -0.0012(6) 0.0034(5) 0.0001(5)
C26 0.0123(6) 0.0170(7) 0.0175(7) 0.0001(6) 0.0020(5) -0.0017(5)
C27 0.0229(8) 0.0204(8) 0.0198(8) -0.0024(6) 0.0027(6) -0.0046(6)
C28 0.0306(9) 0.0194(8) 0.0257(9) -0.0025(7) -0.0002(7) -0.0070(7)
C29 0.0265(8) 0.0191(8) 0.0300(9) 0.0039(7) 0.0011(7) -0.0069(7)
C30 0.0182(7) 0.0205(8) 0.0230(8) 0.0056(6) 0.0034(6) -0.0028(6)
C31 0.0180(7) 0.0236(8) 0.0167(7) -0.0024(6) 0.0067(6) -0.0013(6)
C32 0.0202(8) 0.0274(9) 0.0210(8) -0.0078(7) 0.0059(6) 0.0015(7)
C33 0.0241(8) 0.0200(8) 0.0226(8) -0.0057(7) 0.0019(7) 0.0036(7)
C34 0.0230(8) 0.0157(7) 0.0200(8) -0.0006(6) 0.0028(6) 0.0015(6)
C35 0.0147(6) 0.0159(7) 0.0149(7) -0.0022(6) 0.0015(5) 0.0001(5)
C36 0.0160(7) 0.0135(7) 0.0153(7) -0.0008(6) 0.0018(5) -0.0021(5)
C37 0.0181(7) 0.0190(8) 0.0180(7) -0.0007(6) 0.0028(6) 0.0028(6)
C38 0.0232(8) 0.0224(8) 0.0183(7) 0.0029(6) 0.0013(6) 0.0036(6)
C39 0.0213(8) 0.0250(9) 0.0181(8) 0.0038(7) 0.0028(6) -0.0014(7)
C40 0.0156(7) 0.0242(8) 0.0174(7) 0.0017(6) 0.0034(6) -0.0024(6)
O1 0.0268(7) 0.0228(7) 0.0310(7) -0.0002(5) 0.0024(6) 0.0024(5)
C41 0.0246(9) 0.0275(9) 0.0327(10) -0.0024(8) 0.0098(7) -0.0035(7)
C42 0.0255(9) 0.0524(14) 0.0294(10) 0.0001(10) 0.0032(8) 0.0091(9)
C43 0.0185(7) 0.0256(9) 0.0275(9) 0.0031(7) 0.0073(7) 0.0030(7)
C44 0.0303(10) 0.0456(13) 0.0368(12) -0.0087(10) -0.0016(9) 0.0117(10)

loop_
_atom_type_symbol
_atom_type_description
_atom_type_scat_dispersion_real
_atom_type_scat_dispersion_imag
_atom_type_scat_source
C C 0.0033 0.0016 'International Tables Vol C Tables 4.2.6.8 and 6.1.1.4'
H H 0.0000 0.0000 'International Tables Vol C Tables 4.2.6.8 and 6.1.1.4'
Cr Cr 0.3209 0.6236 'International Tables Vol C Tables 4.2.6.8 and 6.1.1.4'
Fe Fe 0.3463 0.8444 'International Tables Vol C Tables 4.2.6.8 and 6.1.1.4'
N N 0.0061 0.0033 'International Tables Vol C Tables 4.2.6.8 and 6.1.1.4'
O O 0.0106 0.0060 'International Tables Vol C Tables 4.2.6.8 and 6.1.1.4'

loop_
_geom_angle_atom_site_label_1
_geom_angle_atom_site_label_2
_geom_angle_atom_site_label_3
_geom_angle
N3 Cr1 N12 88.53(11)
N3 Cr1 Cr2 89.09(16)
N12 Cr1 Cr2 89.22(15)
N3 Cr1 N6 90.97(11)
N12 Cr1 N6 177.85(9)
Cr2 Cr1 N6 88.67(16)
N3 Cr1 N9 176.55(10)
N12 Cr1 N9 89.12(11)
Cr2 Cr1 N9 88.35(16)
N6 Cr1 N9 91.28(11)
N3 Cr1 N16 95.04(10)
N12 Cr1 N16 94.50(10)
Cr2 Cr1 N16 174.50(19)
N6 Cr1 N16 87.63(8)
N9 Cr1 N16 87.66(9)
N5 Cr2 N11 173.64(15)
N5 Cr2 N2 89.79(19)
N11 Cr2 N2 90.29(19)
N5 Cr2 N8 90.33(19)
N11 Cr2 N8 88.79(19)
N2 Cr2 N8 172.70(15)
N5 Cr2 Cr1 93.62(17)
N11 Cr2 Cr1 92.72(17)
N2 Cr2 Cr1 93.74(18)
N8 Cr2 Cr1 93.53(17)
N5 Cr2 Fe1 86.41(16)
N11 Cr2 Fe1 87.24(16)
N2 Cr2 Fe1 86.78(16)
N8 Cr2 Fe1 85.94(17)
Cr1 Cr2 Fe1 179.5(3)
N13 Fe1 N1 96.71(15)
N13 Fe1 N10 97.06(15)
N1 Fe1 N10 85.18(16)
N13 Fe1 N7 99.24(17)
N1 Fe1 N7 163.91(13)
N10 Fe1 N7 90.80(17)
N13 Fe1 N4 98.44(16)
N1 Fe1 N4 88.48(17)
N10 Fe1 N4 163.83(15)
N7 Fe1 N4 91.21(16)
N13 Fe1 Cr2 177.9(2)
N1 Fe1 Cr2 81.22(16)
N10 Fe1 Cr2 82.62(15)
N7 Fe1 Cr2 82.82(15)
N4 Fe1 Cr2 81.71(15)
Cr2A Cr1A N1 88.8(3)
Cr2A Cr1A N7 90.8(3)
N1 Cr1A N7 177.5(4)
Cr2A Cr1A N4 89.9(3)
N1 Cr1A N4 89.6(3)
N7 Cr1A N4 92.9(3)
Cr2A Cr1A N10 89.9(3)
N1 Cr1A N10 85.7(2)
N7 Cr1A N10 91.8(3)
N4 Cr1A N10 175.3(4)
Cr2A Cr1A N13 177.5(4)
N1 Cr1A N13 88.83(18)
N7 Cr1A N13 91.5(2)
N4 Cr1A N13 90.9(2)
N10 Cr1A N13 89.09(19)
Cr1A Cr2A N8 93.9(3)
Cr1A Cr2A N5 93.9(3)
N8 Cr2A N5 90.4(3)
Cr1A Cr2A N11 95.7(3)
N8 Cr2A N11 89.0(3)
N5 Cr2A N11 170.4(2)
Cr1A Cr2A N2 94.7(3)
N8 Cr2A N2 171.4(2)
N5 Cr2A N2 89.3(3)
N11 Cr2A N2 89.9(3)
Cr1A Cr2A Fe1A 177.6(4)
N8 Cr2A Fe1A 84.22(18)
N5 Cr2A Fe1A 84.64(18)
N11 Cr2A Fe1A 85.76(19)
N2 Cr2A Fe1A 87.2(2)
N16 Fe1A N6 97.94(12)
N16 Fe1A N9 97.49(13)
N6 Fe1A N9 92.68(14)
N16 Fe1A N12 101.80(15)
N6 Fe1A N12 160.12(10)
N9 Fe1A N12 87.06(13)
N16 Fe1A N3 102.77(15)
N6 Fe1A N3 89.52(13)
N9 Fe1A N3 159.12(10)
N12 Fe1A N3 83.92(12)
N16 Fe1A Cr2A 177.6(2)
N6 Fe1A Cr2A 81.16(17)
N9 Fe1A Cr2A 80.33(18)
N12 Fe1A Cr2A 79.20(16)
N3 Fe1A Cr2A 79.50(17)
C1 N1 C5 119.82(14)
C1 N1 Cr1A 122.12(17)
C5 N1 Cr1A 117.97(16)
C1 N1 Fe1 115.07(13)
C5 N1 Fe1 125.11(13)
C5 N2 C6 123.31(13)
C5 N2 Cr2 120.80(14)
C6 N2 Cr2 115.61(13)
C5 N2 Cr2A 114.02(16)
C6 N2 Cr2A 122.65(16)
C10 N3 C6 118.76(14)
C10 N3 Cr1 121.94(12)
C6 N3 Cr1 119.28(11)
C10 N3 Fe1A 113.19(12)
C6 N3 Fe1A 128.00(12)
C11 N4 C15 118.76(14)
C11 N4 Cr1A 124.59(16)
C15 N4 Cr1A 116.42(15)
C11 N4 Fe1 117.60(13)
C15 N4 Fe1 123.61(12)
C16 N5 C15 122.16(13)
C16 N5 Cr2 116.62(14)
C15 N5 Cr2 121.05(14)
C16 N5 Cr2A 123.22(17)
C15 N5 Cr2A 114.62(17)
C20 N6 C16 118.82(14)
C20 N6 Fe1A 114.71(12)
C16 N6 Fe1A 126.42(11)
C20 N6 Cr1 123.57(12)
C16 N6 Cr1 117.48(11)
C21 N7 C25 119.21(14)
C21 N7 Cr1A 124.32(17)
C25 N7 Cr1A 116.25(16)
C21 N7 Fe1 117.41(13)
C25 N7 Fe1 123.36(13)
C25 N8 C26 122.57(14)
C25 N8 Cr2A 115.04(17)
C26 N8 Cr2A 122.31(18)
C25 N8 Cr2 121.70(14)
C26 N8 Cr2 115.72(14)
C26 N9 C30 118.98(15)
C26 N9 Fe1A 125.87(13)
C30 N9 Fe1A 115.15(13)
C26 N9 Cr1 118.10(12)
C30 N9 Cr1 122.64(13)
C35 N10 C31 118.80(15)
C35 N10 Cr1A 117.65(16)
C31 N10 Cr1A 123.55(17)
C35 N10 Fe1 124.89(13)
C31 N10 Fe1 116.21(14)
C36 N11 C35 122.46(14)
C36 N11 Cr2 115.64(14)
C35 N11 Cr2 121.89(14)
C36 N11 Cr2A 122.52(18)
C35 N11 Cr2A 114.77(17)
C40 N12 C36 119.05(14)
C40 N12 Cr1 122.08(12)
C36 N12 Cr1 118.72(12)
C40 N12 Fe1A 114.63(13)
C36 N12 Fe1A 126.31(12)
N14 N13 Fe1 132.00(18)
N14 N13 Cr1A 131.8(2)
N15 N14 N13 179.76(18)
N17 N16 Fe1A 139.12(17)
N17 N16 Cr1 137.52(15)
N18 N17 N16 179.7(2)
N1 C1 C2 123.47(17)
N1 C1 H1 118.3
C2 C1 H1 118.3
C1 C2 C3 117.11(16)
C1 C2 H2 121.4
C3 C2 H2 121.4
C4 C3 C2 120.42(16)
C4 C3 H3 119.8
C2 C3 H3 119.8
C3 C4 C5 119.98(16)
C3 C4 H4 120.0
C5 C4 H4 120.0
N1 C5 N2 114.06(14)
N1 C5 C4 119.01(15)
N2 C5 C4 126.71(15)
N3 C6 N2 115.13(14)
N3 C6 C7 119.70(15)
N2 C6 C7 125.12(15)
C8 C7 C6 120.07(16)
C8 C7 H7 120.0
C6 C7 H7 120.0
C7 C8 C9 119.80(17)
C7 C8 H8 120.1
C9 C8 H8 120.1
C10 C9 C8 117.85(17)
C10 C9 H9 121.1
C8 C9 H9 121.1
N3 C10 C9 123.62(16)
N3 C10 H10 118.2
C9 C10 H10 118.2
N4 C11 C12 123.40(16)
N4 C11 H11 118.3
C12 C11 H11 118.3
C11 C12 C13 118.26(16)
C11 C12 H12 120.9
C13 C12 H12 120.9
C14 C13 C12 119.47(17)
C14 C13 H13 120.3
C12 C13 H13 120.3
C13 C14 C15 119.74(16)
C13 C14 H14 120.1
C15 C14 H14 120.1
N4 C15 N5 114.38(14)
N4 C15 C14 120.30(15)
N5 C15 C14 125.11(15)
N6 C16 N5 115.09(14)
N6 C16 C17 120.27(14)
N5 C16 C17 124.51(15)
C18 C17 C16 119.91(16)
C18 C17 H17 120.0
C16 C17 H17 120.0
C17 C18 C19 119.35(16)
C17 C18 H18 120.3
C19 C18 H18 120.3
C20 C19 C18 118.30(15)
C20 C19 H19 120.9
C18 C19 H19 120.9
N6 C20 C19 123.31(16)
N6 C20 H20 118.3
C19 C20 H20 118.3
N7 C21 C22 123.37(16)
N7 C21 H21 118.3
C22 C21 H21 118.3
C21 C22 C23 117.97(16)
C21 C22 H22 121.0
C23 C22 H22 121.0
C24 C23 C22 119.82(16)
C24 C23 H23 120.1
C22 C23 H23 120.1
C23 C24 C25 119.78(16)
C23 C24 H24 120.1
C25 C24 H24 120.1
N7 C25 N8 115.06(14)
N7 C25 C24 119.79(15)
N8 C25 C24 124.98(15)
N9 C26 N8 115.06(14)
N9 C26 C27 119.96(15)
N8 C26 C27 124.80(15)
C28 C27 C26 119.86(17)
C28 C27 H27 120.1
C26 C27 H27 120.1
C27 C28 C29 119.61(17)
C27 C28 H28 120.2
C29 C28 H28 120.2
C30 C29 C28 118.29(17)
C30 C29 H29 120.9
C28 C29 H29 120.9
N9 C30 C29 123.26(17)
N9 C30 H30 118.4
C29 C30 H30 118.4
N10 C31 C32 123.34(16)
N10 C31 H31 118.3
C32 C31 H31 118.3
C31 C32 C33 117.63(16)
C31 C32 H32 121.2
C33 C32 H32 121.2
C34 C33 C32 119.84(17)
C34 C33 H33 120.1
C32 C33 H33 120.1
C33 C34 C35 120.10(17)
C33 C34 H34 119.9
C35 C34 H34 119.9
N10 C35 N11 114.88(14)
N10 C35 C34 120.14(15)
N11 C35 C34 124.84(15)
N12 C36 N11 114.58(14)
N12 C36 C37 119.85(15)
N11 C36 C37 125.40(15)
C38 C37 C36 119.63(16)
C38 C37 H37 120.2
C36 C37 H37 120.2
C37 C38 C39 120.23(16)
C37 C38 H38 119.9
C39 C38 H38 119.9
C40 C39 C38 117.47(16)
C40 C39 H39 121.3
C38 C39 H39 121.3
N12 C40 C39 123.64(16)
N12 C40 H40 118.2
C39 C40 H40 118.2
C43 O1 C41 112.47(15)
O1 C41 C42 108.52(17)
O1 C41 H41A 110.0
C42 C41 H41A 110.0
O1 C41 H41B 110.0
C42 C41 H41B 110.0
H41A C41 H41B 108.4
C41 C42 H42C 109.5
C41 C42 H42B 109.5
H42C C42 H42B 109.5
C41 C42 H42A 109.5
H42C C42 H42A 109.5
H42B C42 H42A 109.5
O1 C43 C44 110.03(16)
O1 C43 H43B 109.7
C44 C43 H43B 109.7
O1 C43 H43A 109.7
C44 C43 H43A 109.7
H43B C43 H43A 108.2
C43 C44 H44A 109.5
C43 C44 H44C 109.5
H44A C44 H44C 109.5
C43 C44 H44B 109.5
H44A C44 H44B 109.5
H44C C44 H44B 109.5

loop_
_geom_bond_atom_site_label_1
_geom_bond_atom_site_label_2
_geom_bond_distance
Cr1 N3 2.088(3)
Cr1 N12 2.085(3)
Cr1 Cr2 2.102(3)
Cr1 N6 2.149(3)
Cr1 N9 2.144(3)
Cr1 N16 2.285(2)
Cr2 N5 2.027(5)
Cr2 N11 2.032(5)
Cr2 N2 2.038(5)
Cr2 N8 2.040(5)
Cr2 Fe1 2.560(3)
Fe1 N13 2.016(3)
Fe1 N1 2.111(4)
Fe1 N10 2.125(4)
Fe1 N7 2.131(4)
Fe1 N4 2.145(4)
Cr1A Cr2A 1.990(5)
Cr1A N1 2.099(7)
Cr1A N7 2.103(7)
Cr1A N4 2.115(7)
Cr1A N10 2.117(7)
Cr1A N13 2.304(4)
Cr2A N8 2.031(7)
Cr2A N5 2.033(7)
Cr2A N11 2.034(7)
Cr2A N2 2.050(7)
Cr2A Fe1A 2.711(4)
Fe1A N16 1.953(2)
Fe1A N6 2.117(4)
Fe1A N9 2.126(4)
Fe1A N12 2.182(3)
Fe1A N3 2.175(4)
N1 C1 1.351(2)
N1 C5 1.362(2)
N2 C5 1.369(2)
N2 C6 1.377(2)
N3 C10 1.351(2)
N3 C6 1.360(2)
N4 C11 1.355(2)
N4 C15 1.360(2)
N5 C16 1.3699(19)
N5 C15 1.374(2)
N6 C20 1.351(2)
N6 C16 1.363(2)
N7 C21 1.355(2)
N7 C25 1.357(2)
N8 C25 1.367(2)
N8 C26 1.372(2)
N9 C26 1.355(2)
N9 C30 1.358(2)
N10 C35 1.356(2)
N10 C31 1.358(2)
N11 C36 1.373(2)
N11 C35 1.377(2)
N12 C40 1.352(2)
N12 C36 1.362(2)
N13 N14 1.183(2)
N14 N15 1.173(2)
N16 N17 1.181(2)
N17 N18 1.163(2)
C1 C2 1.373(2)
C1 H1 0.9500
C2 C3 1.401(3)
C2 H2 0.9500
C3 C4 1.371(2)
C3 H3 0.9500
C4 C5 1.412(2)
C4 H4 0.9500
C6 C7 1.412(2)
C7 C8 1.368(3)
C7 H7 0.9500
C8 C9 1.389(3)
C8 H8 0.9500
C9 C10 1.374(2)
C9 H9 0.9500
C10 H10 0.9500
C11 C12 1.372(3)
C11 H11 0.9500
C12 C13 1.395(3)
C12 H12 0.9500
C13 C14 1.380(2)
C13 H13 0.9500
C14 C15 1.409(2)
C14 H14 0.9500
C16 C17 1.406(2)
C17 C18 1.375(2)
C17 H17 0.9500
C18 C19 1.398(3)
C18 H18 0.9500
C19 C20 1.372(3)
C19 H19 0.9500
C20 H20 0.9500
C21 C22 1.375(2)
C21 H21 0.9500
C22 C23 1.394(3)
C22 H22 0.9500
C23 C24 1.376(2)
C23 H23 0.9500
C24 C25 1.418(2)
C24 H24 0.9500
C26 C27 1.416(2)
C27 C28 1.372(2)
C27 H27 0.9500
C28 C29 1.393(3)
C28 H28 0.9500
C29 C30 1.369(3)
C29 H29 0.9500
C30 H30 0.9500
C31 C32 1.378(2)
C31 H31 0.9500
C32 C33 1.398(3)
C32 H32 0.9500
C33 C34 1.367(3)
C33 H33 0.9500
C34 C35 1.407(2)
C34 H34 0.9500
C36 C37 1.412(2)
C37 C38 1.376(2)
C37 H37 0.9500
C38 C39 1.394(3)
C38 H38 0.9500
C39 C40 1.377(2)
C39 H39 0.9500
C40 H40 0.9500
O1 C43 1.415(2)
O1 C41 1.421(2)
C41 C42 1.513(3)
C41 H41A 0.9900
C41 H41B 0.9900
C42 H42C 0.9800
C42 H42B 0.9800
C42 H42A 0.9800
C43 C44 1.499(3)
C43 H43B 0.9900
C43 H43A 0.9900
C44 H44A 0.9800
C44 H44C 0.9800
C44 H44B 0.9800

loop_
_geom_torsion_atom_site_label_1
_geom_torsion_atom_site_label_2
_geom_torsion_atom_site_label_3
_geom_torsion_atom_site_label_4
_geom_torsion
N3 Cr1 Cr2 N5 70.50(17)
N12 Cr1 Cr2 N5 159.05(17)
N6 Cr1 Cr2 N5 -20.49(17)
N9 Cr1 Cr2 N5 -111.81(16)
N3 Cr1 Cr2 N11 -109.99(16)
N12 Cr1 Cr2 N11 -21.44(17)
N6 Cr1 Cr2 N11 159.02(16)
N9 Cr1 Cr2 N11 67.70(16)
N3 Cr1 Cr2 N2 -19.52(16)
N12 Cr1 Cr2 N2 69.03(16)
N6 Cr1 Cr2 N2 -110.51(16)
N9 Cr1 Cr2 N2 158.17(16)
N3 Cr1 Cr2 N8 161.06(16)
N12 Cr1 Cr2 N8 -110.40(16)
N6 Cr1 Cr2 N8 70.07(16)
N9 Cr1 Cr2 N8 -21.25(16)
N5 Cr2 Fe1 N1 -114.03(18)
N11 Cr2 Fe1 N1 66.40(17)
N2 Cr2 Fe1 N1 -24.04(16)
N8 Cr2 Fe1 N1 155.39(18)
N5 Cr2 Fe1 N10 159.74(18)
N11 Cr2 Fe1 N10 -19.83(17)
N2 Cr2 Fe1 N10 -110.27(17)
N8 Cr2 Fe1 N10 69.16(17)
N5 Cr2 Fe1 N7 67.99(17)
N11 Cr2 Fe1 N7 -111.58(18)
N2 Cr2 Fe1 N7 157.98(18)
N8 Cr2 Fe1 N7 -22.59(16)
N5 Cr2 Fe1 N4 -24.29(16)
N11 Cr2 Fe1 N4 156.14(18)
N2 Cr2 Fe1 N4 65.69(16)
N8 Cr2 Fe1 N4 -114.88(17)
N1 Cr1A Cr2A N8 155.3(3)
N7 Cr1A Cr2A N8 -22.2(3)
N4 Cr1A Cr2A N8 -115.1(3)
N10 Cr1A Cr2A N8 69.6(3)
N1 Cr1A Cr2A N5 -114.0(3)
N7 Cr1A Cr2A N5 68.5(3)
N4 Cr1A Cr2A N5 -24.4(3)
N10 Cr1A Cr2A N5 160.3(3)
N1 Cr1A Cr2A N11 66.0(3)
N7 Cr1A Cr2A N11 -111.5(3)
N4 Cr1A Cr2A N11 155.6(3)
N10 Cr1A Cr2A N11 -19.7(3)
N1 Cr1A Cr2A N2 -24.4(3)
N7 Cr1A Cr2A N2 158.1(3)
N4 Cr1A Cr2A N2 65.2(3)
N10 Cr1A Cr2A N2 -110.1(3)
N8 Cr2A Fe1A N6 71.4(2)
N5 Cr2A Fe1A N6 -19.55(19)
N11 Cr2A Fe1A N6 160.8(2)
N2 Cr2A Fe1A N6 -109.1(2)
N8 Cr2A Fe1A N9 -22.89(18)
N5 Cr2A Fe1A N9 -113.8(2)
N11 Cr2A Fe1A N9 66.5(2)
N2 Cr2A Fe1A N9 156.6(2)
N8 Cr2A Fe1A N12 -111.7(2)
N5 Cr2A Fe1A N12 157.3(2)
N11 Cr2A Fe1A N12 -22.32(19)
N2 Cr2A Fe1A N12 67.8(2)
N8 Cr2A Fe1A N3 162.5(2)
N5 Cr2A Fe1A N3 71.6(2)
N11 Cr2A Fe1A N3 -108.1(2)
N2 Cr2A Fe1A N3 -17.94(18)
Cr2A Cr1A N1 C1 -151.2(3)
N4 Cr1A N1 C1 118.93(17)
N10 Cr1A N1 C1 -61.2(2)
N13 Cr1A N1 C1 28.0(3)
Cr2A Cr1A N1 C5 25.4(4)
N4 Cr1A N1 C5 -64.46(19)
N10 Cr1A N1 C5 115.41(16)
N13 Cr1A N1 C5 -155.41(14)
Cr2A Cr1A N1 Fe1 -178(2)
N4 Cr1A N1 Fe1 92(2)
N10 Cr1A N1 Fe1 -88(2)
N13 Cr1A N1 Fe1 1(2)
N13 Fe1 N1 C1 26.3(2)
N10 Fe1 N1 C1 -70.23(14)
N7 Fe1 N1 C1 -146.2(8)
N4 Fe1 N1 C1 124.66(13)
Cr2 Fe1 N1 C1 -153.50(16)
N13 Fe1 N1 C5 -153.23(14)
N10 Fe1 N1 C5 110.20(16)
N7 Fe1 N1 C5 34.2(9)
N4 Fe1 N1 C5 -54.91(17)
Cr2 Fe1 N1 C5 26.9(2)
N13 Fe1 N1 Cr1A -178(2)
N10 Fe1 N1 Cr1A 85(2)
N7 Fe1 N1 Cr1A 9.0(14)
N4 Fe1 N1 Cr1A -80(2)
Cr2 Fe1 N1 Cr1A 2(2)
N5 Cr2 N2 C5 119.55(15)
N11 Cr2 N2 C5 -54.09(17)
Cr1 Cr2 N2 C5 -146.84(15)
Fe1 Cr2 N2 C5 33.1(2)
N5 Cr2 N2 C6 -66.29(15)
N11 Cr2 N2 C6 120.07(14)
Cr1 Cr2 N2 C6 27.3(2)
Fe1 Cr2 N2 C6 -152.71(15)
N5 Cr2 N2 Cr2A 87(2)
N11 Cr2 N2 Cr2A -86(2)
Cr1 Cr2 N2 Cr2A -179(2)
Fe1 Cr2 N2 Cr2A 1(2)
Cr1A Cr2A N2 C5 31.5(4)
N5 Cr2A N2 C5 125.35(15)
N11 Cr2A N2 C5 -64.22(18)
Fe1A Cr2A N2 C5 -149.98(14)
Cr1A Cr2A N2 C6 -150.2(3)
N5 Cr2A N2 C6 -56.3(2)
N11 Cr2A N2 C6 114.10(19)
Fe1A Cr2A N2 C6 28.3(3)
Cr1A Cr2A N2 Cr2 -179(3)
N5 Cr2A N2 Cr2 -85(2)
N11 Cr2A N2 Cr2 86(2)
Fe1A Cr2A N2 Cr2 0(2)
N12 Cr1 N3 C10 107.10(14)
Cr2 Cr1 N3 C10 -163.65(18)
N6 Cr1 N3 C10 -74.99(15)
N16 Cr1 N3 C10 12.72(18)
N12 Cr1 N3 C6 -71.33(14)
Cr2 Cr1 N3 C6 17.9(2)
N6 Cr1 N3 C6 106.57(13)
N16 Cr1 N3 C6 -165.72(13)
N16 Fe1A N3 C10 13.9(2)
N6 Fe1A N3 C10 -84.16(14)
N9 Fe1A N3 C10 179.6(5)
N12 Fe1A N3 C10 114.63(13)
Cr2A Fe1A N3 C10 -165.27(19)
N16 Fe1A N3 C6 -163.49(15)
N6 Fe1A N3 C6 98.47(16)
N9 Fe1A N3 C6 2.2(6)
N12 Fe1A N3 C6 -62.73(18)
Cr2A Fe1A N3 C6 17.4(2)
Cr2A Fe1A N3 Cr1 10.2(10)
Cr2A Cr1A N4 C11 -151.5(3)
N1 Cr1A N4 C11 -62.6(2)
N7 Cr1A N4 C11 117.80(18)
N13 Cr1A N4 C11 26.2(3)
Cr2A Cr1A N4 C15 22.9(4)
N1 Cr1A N4 C15 111.76(16)
N7 Cr1A N4 C15 -67.8(2)
N13 Cr1A N4 C15 -159.41(14)
Cr2A Cr1A N4 Fe1 -177(2)
N1 Cr1A N4 Fe1 -88(2)
N7 Cr1A N4 Fe1 92(2)
N13 Cr1A N4 Fe1 0(2)
N13 Fe1 N4 C11 24.3(2)
N1 Fe1 N4 C11 -72.24(15)
N10 Fe1 N4 C11 -139.1(7)
N7 Fe1 N4 C11 123.85(13)
Cr2 Fe1 N4 C11 -153.59(16)
N13 Fe1 N4 C15 -157.75(14)
N1 Fe1 N4 C15 105.68(15)
N10 Fe1 N4 C15 38.9(9)
N7 Fe1 N4 C15 -58.23(18)
Cr2 Fe1 N4 C15 24.3(2)
N13 Fe1 N4 Cr1A -180(2)
N1 Fe1 N4 Cr1A 84(2)
N10 Fe1 N4 Cr1A 17.1(15)
N7 Fe1 N4 Cr1A -80(2)
Cr2 Fe1 N4 Cr1A 3(2)
N2 Cr2 N5 C16 124.60(13)
N8 Cr2 N5 C16 -62.70(16)
Cr1 Cr2 N5 C16 30.9(2)
Fe1 Cr2 N5 C16 -148.61(15)
N2 Cr2 N5 C15 -50.71(18)
N8 Cr2 N5 C15 122.00(15)
Cr1 Cr2 N5 C15 -144.44(16)
Fe1 Cr2 N5 C15 36.1(2)
Cr1A Cr2A N5 C16 -146.0(3)
N8 Cr2A N5 C16 -52.1(2)
N2 Cr2A N5 C16 119.31(18)
Fe1A Cr2A N5 C16 32.1(3)
Cr1A Cr2A N5 C15 33.6(4)
N8 Cr2A N5 C15 127.52(15)
N2 Cr2A N5 C15 -61.09(19)
Fe1A Cr2A N5 C15 -148.32(14)
N16 Fe1A N6 C20 17.3(2)
N9 Fe1A N6 C20 -80.68(14)
N12 Fe1A N6 C20 -169.5(5)
N3 Fe1A N6 C20 120.09(13)
Cr2A Fe1A N6 C20 -160.46(19)
N16 Fe1A N6 C16 -165.11(14)
N9 Fe1A N6 C16 96.94(15)
N12 Fe1A N6 C16 8.2(6)
N3 Fe1A N6 C16 -62.29(17)
Cr2A Fe1A N6 C16 17.2(2)
N3 Cr1 N6 C20 112.28(14)
Cr2 Cr1 N6 C20 -158.66(18)
N9 Cr1 N6 C20 -70.34(15)
N16 Cr1 N6 C20 17.27(17)
N3 Cr1 N6 C16 -71.88(13)
Cr2 Cr1 N6 C16 17.2(2)
N9 Cr1 N6 C16 105.51(13)
N16 Cr1 N6 C16 -166.89(12)
Cr2A Cr1A N7 C21 -154.1(3)
N4 Cr1A N7 C21 -64.2(2)
N10 Cr1A N7 C21 115.94(19)
N13 Cr1A N7 C21 26.8(3)
Cr2A Cr1A N7 C25 20.4(4)
N4 Cr1A N7 C25 110.28(17)
N10 Cr1A N7 C25 -69.56(18)
N13 Cr1A N7 C25 -158.70(15)
N13 Fe1 N7 C21 24.5(2)
N1 Fe1 N7 C21 -163.0(8)
N10 Fe1 N7 C21 121.76(14)
N4 Fe1 N7 C21 -74.29(15)
Cr2 Fe1 N7 C21 -155.78(16)
N13 Fe1 N7 C25 -157.14(15)
N1 Fe1 N7 C25 15.4(9)
N10 Fe1 N7 C25 -59.85(17)
N4 Fe1 N7 C25 104.10(16)
Cr2 Fe1 N7 C25 22.6(2)
Cr1A Cr2A N8 C25 30.8(4)
N5 Cr2A N8 C25 -63.17(19)
N11 Cr2A N8 C25 126.41(16)
Fe1A Cr2A N8 C25 -147.74(14)
Cr1A Cr2A N8 C26 -146.0(3)
N5 Cr2A N8 C26 120.08(19)
N11 Cr2A N8 C26 -50.3(2)
Fe1A Cr2A N8 C26 35.5(3)
N5 Cr2 N8 C25 -52.76(17)
N11 Cr2 N8 C25 120.94(15)
Cr1 Cr2 N8 C25 -146.40(16)
Fe1 Cr2 N8 C25 33.6(2)
N5 Cr2 N8 C26 125.65(14)
N11 Cr2 N8 C26 -60.65(15)
Cr1 Cr2 N8 C26 32.0(2)
Fe1 Cr2 N8 C26 -147.97(16)
N16 Fe1A N9 C26 -156.88(14)
N6 Fe1A N9 C26 -58.50(15)
N12 Fe1A N9 C26 101.60(16)
N3 Fe1A N9 C26 37.2(6)
Cr2A Fe1A N9 C26 22.1(2)
N16 Fe1A N9 C30 23.49(19)
N6 Fe1A N9 C30 121.87(13)
N12 Fe1A N9 C30 -78.03(13)
N3 Fe1A N9 C30 -142.4(5)
Cr2A Fe1A N9 C30 -157.57(19)
N12 Cr1 N9 C26 107.09(13)
Cr2 Cr1 N9 C26 17.8(2)
N6 Cr1 N9 C26 -70.79(13)
N16 Cr1 N9 C26 -158.37(13)
N12 Cr1 N9 C30 -66.79(14)
Cr2 Cr1 N9 C30 -156.04(18)
N6 Cr1 N9 C30 115.32(14)
N16 Cr1 N9 C30 27.75(16)
Cr2A Cr1A N10 C35 18.0(4)
N1 Cr1A N10 C35 -70.85(17)
N7 Cr1A N10 C35 108.75(18)
N13 Cr1A N10 C35 -159.74(14)
Cr2A Cr1A N10 C31 -162.6(3)
N1 Cr1A N10 C31 108.5(2)
N7 Cr1A N10 C31 -71.9(2)
N13 Cr1A N10 C31 19.6(3)
N13 Fe1 N10 C35 -158.06(14)
N1 Fe1 N10 C35 -61.87(16)
N7 Fe1 N10 C35 102.53(17)
N4 Fe1 N10 C35 5.4(9)
Cr2 Fe1 N10 C35 19.9(2)
N13 Fe1 N10 C31 18.1(2)
N1 Fe1 N10 C31 114.31(14)
N7 Fe1 N10 C31 -81.29(14)
N4 Fe1 N10 C31 -178.4(7)
Cr2 Fe1 N10 C31 -163.94(16)
N2 Cr2 N11 C36 -62.40(15)
N8 Cr2 N11 C36 124.84(14)
Cr1 Cr2 N11 C36 31.4(2)
Fe1 Cr2 N11 C36 -149.17(15)
N2 Cr2 N11 C35 116.18(16)
N8 Cr2 N11 C35 -56.58(17)
Cr1 Cr2 N11 C35 -150.06(15)
Fe1 Cr2 N11 C35 29.4(2)
Cr1A Cr2A N11 C36 -146.9(3)
N8 Cr2A N11 C36 119.25(19)
N2 Cr2A N11 C36 -52.2(2)
Fe1A Cr2A N11 C36 35.0(3)
Cr1A Cr2A N11 C35 27.5(4)
N8 Cr2A N11 C35 -66.35(18)
N2 Cr2A N11 C35 122.20(16)
Fe1A Cr2A N11 C35 -150.63(14)
Cr1A Cr2A N11 Cr2 -178(3)
N8 Cr2A N11 Cr2 88(2)
N2 Cr2A N11 Cr2 -84(2)
Fe1A Cr2A N11 Cr2 4(2)
N3 Cr1 N12 C40 -68.02(14)
Cr2 Cr1 N12 C40 -157.13(18)
N9 Cr1 N12 C40 114.51(14)
N16 Cr1 N12 C40 26.92(17)
N3 Cr1 N12 C36 107.54(13)
Cr2 Cr1 N12 C36 18.4(2)
N9 Cr1 N12 C36 -69.93(13)
N16 Cr1 N12 C36 -157.52(12)
N3 Cr1 N12 Fe1A -100.4(11)
N16 Fe1A N12 C40 23.4(2)
N6 Fe1A N12 C40 -149.7(5)
N9 Fe1A N12 C40 120.49(13)
N3 Fe1A N12 C40 -78.37(13)
Cr2A Fe1A N12 C40 -158.80(19)
N16 Fe1A N12 C36 -155.85(15)
N6 Fe1A N12 C36 31.0(6)
N9 Fe1A N12 C36 -58.81(16)
N3 Fe1A N12 C36 102.34(16)
Cr2A Fe1A N12 C36 21.9(2)
N1 Fe1 N13 N14 125.6(2)
N10 Fe1 N13 N14 -148.44(19)
N7 Fe1 N13 N14 -56.5(3)
N4 Fe1 N13 N14 36.2(3)
N1 Cr1A N13 N14 125.8(2)
N7 Cr1A N13 N14 -56.7(3)
N4 Cr1A N13 N14 36.2(4)
N10 Cr1A N13 N14 -148.5(2)
N6 Fe1A N16 N17 153.2(2)
N9 Fe1A N16 N17 -113.0(3)
N12 Fe1A N16 N17 -24.5(3)
N3 Fe1A N16 N17 61.9(3)
N6 Fe1A N16 Cr1 144(6)
N9 Fe1A N16 Cr1 -122(6)
N12 Fe1A N16 Cr1 -33(6)
N3 Fe1A N16 Cr1 53(6)
N3 Cr1 N16 N17 63.1(3)
N12 Cr1 N16 N17 -25.8(3)
N6 Cr1 N16 N17 153.9(2)
N9 Cr1 N16 N17 -114.7(2)
N3 Cr1 N16 Fe1A -126(6)
C5 N1 C1 C2 2.3(2)
Cr1A N1 C1 C2 178.8(2)
Fe1 N1 C1 C2 -177.30(18)
N1 C1 C2 C3 1.0(3)
C1 C2 C3 C4 -1.5(3)
C2 C3 C4 C5 -1.2(3)
C1 N1 C5 N2 169.97(14)
Cr1A N1 C5 N2 -6.7(3)
Fe1 N1 C5 N2 -10.5(2)
C1 N1 C5 C4 -5.0(2)
Cr1A N1 C5 C4 178.3(2)
Fe1 N1 C5 C4 174.55(17)
C6 N2 C5 N1 165.05(14)
Cr2 N2 C5 N1 -21.3(2)
Cr2A N2 C5 N1 -16.6(3)
C6 N2 C5 C4 -20.4(3)
Cr2 N2 C5 C4 153.24(19)
Cr2A N2 C5 C4 157.9(2)
C3 C4 C5 N1 4.5(2)
C3 C4 C5 N2 -169.77(16)
C10 N3 C6 N2 -179.92(14)
Cr1 N3 C6 N2 -1.4(2)
Fe1A N3 C6 N2 -2.7(2)
C10 N3 C6 C7 2.8(2)
Cr1 N3 C6 C7 -178.74(14)
Fe1A N3 C6 C7 -179.99(16)
C5 N2 C6 N3 155.71(15)
Cr2 N2 C6 N3 -18.3(2)
Cr2A N2 C6 N3 -22.5(3)
C5 N2 C6 C7 -27.2(2)
Cr2 N2 C6 C7 158.85(19)
Cr2A N2 C6 C7 154.7(2)
N3 C6 C7 C8 -5.1(3)
N2 C6 C7 C8 177.84(16)
C6 C7 C8 C9 3.2(3)
C7 C8 C9 C10 0.9(3)
C6 N3 C10 C9 1.5(3)
Cr1 N3 C10 C9 -176.95(16)
Fe1A N3 C10 C9 -176.14(17)
C8 C9 C10 N3 -3.4(3)
C15 N4 C11 C12 3.0(2)
Cr1A N4 C11 C12 177.3(2)
Fe1 N4 C11 C12 -178.94(18)
N4 C11 C12 C13 -1.4(3)
C11 C12 C13 C14 -0.6(3)
C12 C13 C14 C15 0.9(3)
C11 N4 C15 N5 172.20(14)
Cr1A N4 C15 N5 -2.5(3)
Fe1 N4 C15 N5 -5.7(2)
C11 N4 C15 C14 -2.7(2)
Cr1A N4 C15 C14 -177.4(2)
Fe1 N4 C15 C14 179.41(18)
C16 N5 C15 N4 158.82(14)
Cr2 N5 C15 N4 -26.1(2)
Cr2A N5 C15 N4 -20.8(3)
C16 N5 C15 C14 -26.6(2)
Cr2 N5 C15 C14 148.5(2)
Cr2A N5 C15 C14 153.8(2)
C13 C14 C15 N4 0.8(3)
C13 C14 C15 N5 -173.51(16)
C20 N6 C16 N5 177.47(14)
Fe1A N6 C16 N5 -0.1(2)
Cr1 N6 C16 N5 1.43(19)
C20 N6 C16 C17 1.3(2)
Fe1A N6 C16 C17 -176.26(16)
Cr1 N6 C16 C17 -174.76(14)
C15 N5 C16 N6 152.87(15)
Cr2 N5 C16 N6 -22.4(2)
Cr2A N5 C16 N6 -27.6(3)
C15 N5 C16 C17 -31.1(2)
Cr2 N5 C16 C17 153.63(19)
Cr2A N5 C16 C17 148.4(3)
N6 C16 C17 C18 -1.6(2)
N5 C16 C17 C18 -177.41(15)
C16 C17 C18 C19 0.3(2)
C17 C18 C19 C20 1.2(3)
C16 N6 C20 C19 0.3(2)
Fe1A N6 C20 C19 178.10(17)
Cr1 N6 C20 C19 176.07(16)
C18 C19 C20 N6 -1.5(3)
C25 N7 C21 C22 0.0(3)
Cr1A N7 C21 C22 174.3(2)
Fe1 N7 C21 C22 178.41(18)
N7 C21 C22 C23 1.4(3)
C21 C22 C23 C24 -0.4(3)
C22 C23 C24 C25 -1.7(3)
C21 N7 C25 N8 173.29(15)
Cr1A N7 C25 N8 -1.5(3)
Fe1 N7 C25 N8 -5.1(2)
C21 N7 C25 C24 -2.1(2)
Cr1A N7 C25 C24 -176.9(2)
Fe1 N7 C25 C24 179.52(17)
C26 N8 C25 N7 157.01(15)
Cr2A N8 C25 N7 -19.7(3)
Cr2 N8 C25 N7 -24.7(2)
C26 N8 C25 C24 -27.9(2)
Cr2A N8 C25 C24 155.4(2)
Cr2 N8 C25 C24 150.44(19)
C23 C24 C25 N7 3.0(2)
C23 C24 C25 N8 -171.94(16)
C30 N9 C26 N8 175.82(14)
Fe1A N9 C26 N8 -3.8(2)
Cr1 N9 C26 N8 1.71(19)
C30 N9 C26 C27 0.6(2)
Fe1A N9 C26 C27 -179.06(15)
Cr1 N9 C26 C27 -173.57(14)
C25 N8 C26 N9 155.11(15)
Cr2A N8 C26 N9 -28.4(3)
Cr2 N8 C26 N9 -23.3(2)
C25 N8 C26 C27 -29.9(2)
Cr2A N8 C26 C27 146.6(2)
Cr2 N8 C26 C27 151.73(18)
N9 C26 C27 C28 -1.8(3)
N8 C26 C27 C28 -176.61(17)
C26 C27 C28 C29 1.1(3)
C27 C28 C29 C30 0.8(3)
C26 N9 C30 C29 1.5(2)
Fe1A N9 C30 C29 -178.86(16)
Cr1 N9 C30 C29 175.32(15)
C28 C29 C30 N9 -2.2(3)
C35 N10 C31 C32 0.0(2)
Cr1A N10 C31 C32 -179.4(2)
Fe1 N10 C31 C32 -176.44(18)
N10 C31 C32 C33 -2.8(3)
C31 C32 C33 C34 2.1(3)
C32 C33 C34 C35 1.1(3)
C31 N10 C35 N11 179.35(14)
Cr1A N10 C35 N11 -1.2(3)
Fe1 N10 C35 N11 -4.6(2)
C31 N10 C35 C34 3.4(2)
Cr1A N10 C35 C34 -177.2(2)
Fe1 N10 C35 C34 179.53(17)
C36 N11 C35 N10 156.90(14)
Cr2 N11 C35 N10 -21.6(2)
Cr2A N11 C35 N10 -17.5(3)
C36 N11 C35 C34 -27.4(2)
Cr2 N11 C35 C34 154.11(19)
Cr2A N11 C35 C34 158.2(2)
C33 C34 C35 N10 -4.0(2)
C33 C34 C35 N11 -179.52(15)
C40 N12 C36 N11 176.49(14)
Cr1 N12 C36 N11 0.79(19)
Fe1A N12 C36 N11 -4.3(2)
C40 N12 C36 C37 1.0(2)
Cr1 N12 C36 C37 -174.73(14)
Fe1A N12 C36 C37 -179.77(15)
C35 N11 C36 N12 158.88(14)
Cr2 N11 C36 N12 -22.5(2)
Cr2A N11 C36 N12 -27.1(3)
C35 N11 C36 C37 -25.9(2)
Cr2 N11 C36 C37 152.69(18)
Cr2A N11 C36 C37 148.1(2)
N12 C36 C37 C38 -3.0(2)
N11 C36 C37 C38 -178.03(16)
C36 C37 C38 C39 1.8(3)
C37 C38 C39 C40 1.4(3)
C36 N12 C40 C39 2.4(3)
Cr1 N12 C40 C39 177.97(15)
Fe1A N12 C40 C39 -176.92(16)
C38 C39 C40 N12 -3.6(3)
C43 O1 C41 C42 177.77(16)
C41 O1 C43 C44 172.68(17)
